data_7246027
loop_
_publ_author_name
'Yu, Zihong'
'You, Xiuli'
'Du, Wenqing'
'Peng, Ziqin'
'Guo, Wenjing'
'Wei, Zhenhong'

_publ_section_title
;
 The mechanism of two reversible phase transitions and dielectric
 anomalies in a single-component organic molecule
 1-sulfo-4-dimethylamino-pyridinium
;
_journal_issue 5
_journal_name_full CrystEngComm
_journal_page_first 822
_journal_page_last 827
_journal_paper_doi 10.1039/D2CE01521H
_journal_volume 25
_journal_year 2023
_chemical_formula_moiety 'C7 H10 N2 O3 S'
_chemical_formula_sum 'C7 H10 N2 O3 S'
_chemical_formula_weight 202.23
_space_group_crystal_system monoclinic
_space_group_IT_number 14
_space_group_name_Hall '-P 2yn'
_space_group_name_H-M_alt 'P 1 21/n 1'
_atom_sites_solution_hydrogens geom
_atom_sites_solution_primary dual
_audit_creation_date 2022-09-16
_audit_creation_method
;
Olex2 1.5
(compiled 2022.04.07 svn.rca3783a0 for OlexSys, GUI svn.r6498)
;
_audit_update_record
;
2022-11-07 deposited with the CCDC.	2022-12-21 downloaded from the CCDC.
;
_cell_angle_alpha 90
_cell_angle_beta 91.856(10)
_cell_angle_gamma 90
_cell_formula_units_Z 4
_cell_length_a 6.6663(8)
_cell_length_b 12.5943(14)
_cell_length_c 10.8361(11)
_cell_measurement_reflns_used 3220
_cell_measurement_temperature 242.98(10)
_cell_measurement_theta_max 75.1690
_cell_measurement_theta_min 5.2820
_cell_volume 909.29(18)
_computing_cell_refinement 'CrysAlisPro 1.171.41.108a (Rigaku OD, 2021)'
_computing_data_collection 'CrysAlisPro 1.171.41.108a (Rigaku OD, 2021)'
_computing_data_reduction 'CrysAlisPro 1.171.41.108a (Rigaku OD, 2021)'
_computing_molecular_graphics 'Olex2 1.5 (Dolomanov et al., 2009)'
_computing_publication_material 'Olex2 1.5 (Dolomanov et al., 2009)'
_computing_structure_refinement 'SHELXL 2017/1 (Sheldrick, 2015)'
_computing_structure_solution 'SHELXT 2014/5 (Sheldrick, 2014)'
_diffrn_ambient_environment N~2~
_diffrn_ambient_temperature 242.98(10)
_diffrn_detector 'Hybrid Pixel Array Detector'
_diffrn_detector_area_resol_mean 10.0000
_diffrn_detector_type HyPix
_diffrn_measured_fraction_theta_full 0.986
_diffrn_measured_fraction_theta_max 0.986
_diffrn_measurement_details
;
List of Runs (angles in degrees, time in seconds):

  # Type    Start    End  Width  t~exp~   \w     \q     \k     \f   Frames
#--------------------------------------------------------------------------
  1  \w     21.00 118.00   0.50    0.09    --   45.28  73.00 -71.00  194
  2  \w     92.00 164.00   0.50    0.45    --  107.00  30.00-150.00  144
  3  \w    102.00 174.00   0.50    0.45    --  107.00  73.00 -71.00  144
  4  \w    135.00 173.00   0.50    0.45    --  107.00  15.00  60.00   76
  5  \w     86.00 112.00   0.50    0.45    --  107.00  15.00  60.00   52
  6  \w     69.00  95.00   0.50    0.45    --  107.00 -94.00 -60.00   52
  7  \w    -36.00 -11.00   0.50    0.09    --  -45.28  73.00 -71.00   50
  8  \w    -67.00 -41.00   0.50    0.09    --  -45.28  73.00 -71.00   52
  9  \w    -64.00 -39.00   0.50    0.45    -- -102.00  61.00-120.00   50
 10  \w    -65.00 -32.00   0.50    0.45    -- -102.00  61.00 -90.00   66
 11  \w    -87.00 -29.00   0.50    0.45    -- -102.00  73.00 -71.00  116
 12  \w    -66.00 -37.00   0.50    0.45    -- -102.00  61.00   0.00   58
 13  \w    -68.00 -36.00   0.50    0.45    -- -102.00  61.00 120.00   64
 14  \w    -67.00 -33.00   0.50    0.45    -- -102.00  61.00 150.00   68
 15  \w   -158.00-132.00   0.50    0.45    -- -102.00 -73.00 159.00   52
 16  \w   -119.00 -94.00   0.50    0.09    --  -45.28-125.00-150.00   50
 17  \w   -107.00 -74.00   0.50    0.09    --  -45.28-125.00 -60.00   66
 18  \w    -12.00  70.00   0.50    0.09    --   45.28 -73.00 159.00  164
 19  \w     47.00  90.00   0.50    0.45    --  107.00 -73.00 159.00   86
 20  \w     40.00  93.00   0.50    0.45    --  107.00 -77.00  30.00  106
 21  \w     36.00  61.00   0.50    0.45    --  107.00 -61.00   0.00   50
 22  \w     36.00  61.00   0.50    0.45    --  107.00 -61.00 -60.00   50
;
_diffrn_measurement_device 'four-circle diffractometer'
_diffrn_measurement_device_type 'XtaLAB Synergy R, DW system, HyPix'
_diffrn_measurement_method '\w scans'
_diffrn_orient_matrix_type 'CrysAlisPro convention (1999,Acta A55,543-557)'
_diffrn_orient_matrix_UB_11 0.1878583000
_diffrn_orient_matrix_UB_12 0.0710599000
_diffrn_orient_matrix_UB_13 -0.0037240000
_diffrn_orient_matrix_UB_21 -0.1038007000
_diffrn_orient_matrix_UB_22 0.0690275000
_diffrn_orient_matrix_UB_23 -0.1005830000
_diffrn_orient_matrix_UB_31 -0.0861376000
_diffrn_orient_matrix_UB_32 0.0717082000
_diffrn_orient_matrix_UB_33 0.1005027000
_diffrn_radiation_monochromator mirror
_diffrn_radiation_probe x-ray
_diffrn_radiation_type 'Cu K\a'
_diffrn_radiation_wavelength 1.54184
_diffrn_reflns_av_R_equivalents 0.0614
_diffrn_reflns_av_unetI/netI 0.0510
_diffrn_reflns_Laue_measured_fraction_full 0.986
_diffrn_reflns_Laue_measured_fraction_max 0.986
_diffrn_reflns_limit_h_max 7
_diffrn_reflns_limit_h_min -7
_diffrn_reflns_limit_k_max 14
_diffrn_reflns_limit_k_min -14
_diffrn_reflns_limit_l_max 12
_diffrn_reflns_limit_l_min -10
_diffrn_reflns_number 4495
_diffrn_reflns_point_group_measured_fraction_full 0.986
_diffrn_reflns_point_group_measured_fraction_max 0.986
_diffrn_reflns_theta_full 66.553
_diffrn_reflns_theta_max 66.553
_diffrn_reflns_theta_min 5.387
_diffrn_source 'Rotating-anode X-ray tube'
_diffrn_source_type 'Rigaku (Cu) X-ray Source'
_exptl_absorpt_coefficient_mu 3.019
_exptl_absorpt_correction_T_max 1.00000
_exptl_absorpt_correction_T_min 0.43692
_exptl_absorpt_correction_type multi-scan
_exptl_absorpt_process_details
;
CrysAlisPro 1.171.41.108a (Rigaku Oxford Diffraction, 2021)
Empirical absorption correction using spherical harmonics,
implemented in SCALE3 ABSPACK scaling algorithm.
;
_exptl_crystal_colour colourless
_exptl_crystal_colour_primary colourless
_exptl_crystal_density_diffrn 1.477
_exptl_crystal_description block
_exptl_crystal_F_000 424
_exptl_crystal_size_max 0.18
_exptl_crystal_size_mid 0.14
_exptl_crystal_size_min 0.14
_refine_diff_density_max 0.781
_refine_diff_density_min -0.681
_refine_diff_density_rms 0.177
_refine_ls_extinction_method none
_refine_ls_goodness_of_fit_ref 1.106
_refine_ls_hydrogen_treatment constr
_refine_ls_matrix_type full
_refine_ls_number_parameters 120
_refine_ls_number_reflns 1576
_refine_ls_number_restraints 6
_refine_ls_restrained_S_all 1.115
_refine_ls_R_factor_all 0.1196
_refine_ls_R_factor_gt 0.1079
_refine_ls_shift/su_max 0.000
_refine_ls_shift/su_mean 0.000
_refine_ls_structure_factor_coef Fsqd
_refine_ls_weighting_details 'w=1/[\s^2^(Fo^2^)+(0.1799P)^2^+3.0433P] where P=(Fo^2^+2Fc^2^)/3'
_refine_ls_weighting_scheme calc
_refine_ls_wR_factor_gt 0.2922
_refine_ls_wR_factor_ref 0.3153
_reflns_Friedel_coverage 0.000
_reflns_number_gt 1349
_reflns_number_total 1576
_reflns_threshold_expression 'I > 2\s(I)'
_cod_data_source_file d2ce01521h2.cif
_cod_data_source_block P2n
_cod_depositor_comments 'Adding full bibliography for 7246027--7246029.cif.'
_cod_database_code 7246027
_shelx_shelxl_version_number 2017/1
_chemical_oxdiff_formula 'C H O N S'
_shelx_space_group_comment
;
The symmetry employed for this shelxl refinement is uniquely defined
by the following loop, which should always be used as a source of
symmetry information in preference to the above space-group names.
They are only intended as comments.
;
_shelx_estimated_absorpt_t_max 0.677
_shelx_estimated_absorpt_t_min 0.612
_olex2_refinement_description
;
1. Fixed Uiso
 At 1.2 times of:
  All C(H) groups
 At 1.5 times of:
  All C(H,H,H) groups
2. Uiso/Uaniso restraints and constraints
Uanis(O1) \\sim Ueq: with sigma of 0.01 and sigma for terminal atoms of 0.02
3.a Aromatic/amide H refined with riding coordinates:
 C1(H1), C2(H2), C5(H5), C4(H4)
3.b Idealised Me refined as rotating group:
 C7(H7A,H7B,H7C), C6(H6A,H6B,H6C)
;
_olex2_submission_special_instructions 'No special instructions were received'
_oxdiff_exptl_absorpt_empirical_details
;
Empirical correction (ABSPACK) includes:
- Absorption correction using spherical harmonics
- Frame scaling
;
_oxdiff_exptl_absorpt_empirical_full_max 4.096
_oxdiff_exptl_absorpt_empirical_full_min 0.457

loop_
_space_group_symop_operation_xyz
'x, y, z'
'-x+1/2, y+1/2, -z+1/2'
'-x, -y, -z'
'x-1/2, -y-1/2, z-1/2'

loop_
_atom_site_label
_atom_site_type_symbol
_atom_site_fract_x
_atom_site_fract_y
_atom_site_fract_z
_atom_site_U_iso_or_equiv
_atom_site_adp_type
_atom_site_occupancy
_atom_site_site_symmetry_order
_atom_site_calc_flag
_atom_site_refinement_flags_posn
_atom_site_refinement_flags_adp
_atom_site_refinement_flags_occupancy
_atom_site_disorder_assembly
_atom_site_disorder_group
S1 S 0.0712(2) 0.18544(12) 0.77178(14) 0.0476(7) Uani 1 1 d . . . . .
N1 N 0.2748(7) 0.2749(4) 0.7601(4) 0.0387(11) Uani 1 1 d . . . . .
O2 O -0.0513(8) 0.2358(5) 0.8595(5) 0.0705(15) Uani 1 1 d . . . . .
N2 N 0.7796(8) 0.4633(4) 0.7434(5) 0.0456(13) Uani 1 1 d . . . . .
C1 C 0.3528(9) 0.2989(4) 0.6496(5) 0.0383(13) Uani 1 1 d . . . . .
H1 H 0.290362 0.272358 0.576961 0.046 Uiso 1 1 calc R U . . .
C3 C 0.6161(10) 0.4019(4) 0.7492(5) 0.0398(13) Uani 1 1 d . . . . .
O1 O -0.0087(11) 0.1831(6) 0.6517(5) 0.105(3) Uani 1 1 d . U . . .
C2 C 0.5187(9) 0.3602(4) 0.6417(5) 0.0402(13) Uani 1 1 d . . . . .
H2 H 0.569825 0.375335 0.563754 0.048 Uiso 1 1 calc R U . . .
C5 C 0.3660(10) 0.3125(4) 0.8647(5) 0.0426(14) Uani 1 1 d . . . . .
H5 H 0.312605 0.294622 0.941174 0.051 Uiso 1 1 calc R U . . .
C4 C 0.5302(9) 0.3744(5) 0.8631(5) 0.0420(14) Uani 1 1 d . . . . .
H4 H 0.588252 0.399650 0.937718 0.050 Uiso 1 1 calc R U . . .
O3 O 0.1650(10) 0.0942(4) 0.8256(7) 0.086(2) Uani 1 1 d . . . . .
C7 C 0.8834(11) 0.5020(6) 0.8550(6) 0.0578(18) Uani 1 1 d . . . . .
H7A H 0.796549 0.550538 0.897827 0.087 Uiso 1 1 calc R U . . .
H7B H 1.004986 0.538743 0.833026 0.087 Uiso 1 1 calc R U . . .
H7C H 0.917529 0.442504 0.908517 0.087 Uiso 1 1 calc R U . . .
C6 C 0.8674(12) 0.4902(7) 0.6265(6) 0.0630(19) Uani 1 1 d . . . . .
H6A H 0.900255 0.425630 0.582794 0.095 Uiso 1 1 calc R U . . .
H6B H 0.988427 0.531578 0.641698 0.095 Uiso 1 1 calc R U . . .
H6C H 0.772016 0.531495 0.576872 0.095 Uiso 1 1 calc R U . . .

loop_
_atom_site_aniso_label
_atom_site_aniso_U_11
_atom_site_aniso_U_22
_atom_site_aniso_U_33
_atom_site_aniso_U_23
_atom_site_aniso_U_13
_atom_site_aniso_U_12
S1 0.0527(11) 0.0415(10) 0.0487(10) 0.0026(6) 0.0024(7) -0.0056(6)
N1 0.045(3) 0.037(2) 0.034(2) -0.0004(18) 0.0026(19) -0.005(2)
O2 0.073(3) 0.074(4) 0.066(3) 0.005(3) 0.019(3) -0.005(3)
N2 0.057(3) 0.040(3) 0.040(3) -0.0003(19) 0.001(2) -0.006(2)
C1 0.051(3) 0.036(3) 0.028(3) -0.001(2) -0.003(2) 0.002(2)
C3 0.056(4) 0.029(3) 0.035(3) 0.001(2) 0.003(2) 0.007(2)
O1 0.116(5) 0.155(6) 0.046(3) -0.001(3) -0.001(3) -0.084(5)
C2 0.053(3) 0.039(3) 0.029(3) 0.000(2) 0.007(2) -0.002(2)
C5 0.059(4) 0.040(3) 0.028(3) 0.000(2) 0.002(2) -0.004(3)
C4 0.058(4) 0.041(3) 0.027(3) -0.003(2) -0.003(2) -0.001(3)
O3 0.080(4) 0.041(3) 0.138(5) 0.014(3) -0.004(4) -0.006(2)
C7 0.064(4) 0.053(4) 0.055(4) -0.005(3) -0.011(3) -0.014(3)
C6 0.071(5) 0.069(5) 0.050(4) 0.005(3) 0.012(3) -0.017(4)

loop_
_atom_type_symbol
_atom_type_description
_atom_type_scat_dispersion_real
_atom_type_scat_dispersion_imag
_atom_type_scat_source
C C 0.0181 0.0091 'International Tables Vol C Tables 4.2.6.8 and 6.1.1.4'
H H 0.0000 0.0000 'International Tables Vol C Tables 4.2.6.8 and 6.1.1.4'
N N 0.0311 0.0180 'International Tables Vol C Tables 4.2.6.8 and 6.1.1.4'
O O 0.0492 0.0322 'International Tables Vol C Tables 4.2.6.8 and 6.1.1.4'
S S 0.3331 0.5567 'International Tables Vol C Tables 4.2.6.8 and 6.1.1.4'

loop_
_geom_angle_atom_site_label_1
_geom_angle_atom_site_label_2
_geom_angle_atom_site_label_3
_geom_angle
_geom_angle_site_symmetry_1
_geom_angle_site_symmetry_3
_geom_angle_publ_flag
O2 S1 N1 102.8(3) . . ?
O2 S1 O3 109.9(4) . . ?
O1 S1 N1 102.6(3) . . ?
O1 S1 O2 115.1(4) . . ?
O1 S1 O3 121.1(5) . . ?
O3 S1 N1 102.4(3) . . ?
C1 N1 S1 121.4(4) . . ?
C5 N1 S1 119.2(4) . . ?
C5 N1 C1 119.1(5) . . ?
C3 N2 C7 121.3(5) . . ?
C3 N2 C6 121.8(5) . . ?
C6 N2 C7 116.9(6) . . ?
N1 C1 H1 119.3 . . ?
C2 C1 N1 121.4(5) . . ?
C2 C1 H1 119.3 . . ?
N2 C3 C2 121.8(5) . . ?
N2 C3 C4 122.2(5) . . ?
C2 C3 C4 115.9(5) . . ?
C1 C2 C3 120.8(5) . . ?
C1 C2 H2 119.6 . . ?
C3 C2 H2 119.6 . . ?
N1 C5 H5 118.8 . . ?
C4 C5 N1 122.4(5) . . ?
C4 C5 H5 118.8 . . ?
C3 C4 H4 119.9 . . ?
C5 C4 C3 120.2(5) . . ?
C5 C4 H4 119.9 . . ?
N2 C7 H7A 109.5 . . ?
N2 C7 H7B 109.5 . . ?
N2 C7 H7C 109.5 . . ?
H7A C7 H7B 109.5 . . ?
H7A C7 H7C 109.5 . . ?
H7B C7 H7C 109.5 . . ?
N2 C6 H6A 109.5 . . ?
N2 C6 H6B 109.5 . . ?
N2 C6 H6C 109.5 . . ?
H6A C6 H6B 109.5 . . ?
H6A C6 H6C 109.5 . . ?
H6B C6 H6C 109.5 . . ?

loop_
_geom_bond_atom_site_label_1
_geom_bond_atom_site_label_2
_geom_bond_distance
_geom_bond_site_symmetry_2
_geom_bond_publ_flag
S1 N1 1.771(5) . ?
S1 O2 1.423(6) . ?
S1 O1 1.391(6) . ?
S1 O3 1.424(6) . ?
N1 C1 1.355(7) . ?
N1 C5 1.354(7) . ?
N2 C3 1.339(8) . ?
N2 C7 1.458(8) . ?
N2 C6 1.453(8) . ?
C1 H1 0.9400 . ?
C1 C2 1.354(8) . ?
C3 C2 1.417(8) . ?
C3 C4 1.421(8) . ?
C2 H2 0.9400 . ?
C5 H5 0.9400 . ?
C5 C4 1.344(9) . ?
C4 H4 0.9400 . ?
C7 H7A 0.9700 . ?
C7 H7B 0.9700 . ?
C7 H7C 0.9700 . ?
C6 H6A 0.9700 . ?
C6 H6B 0.9700 . ?
C6 H6C 0.9700 . ?

loop_
_geom_torsion_atom_site_label_1
_geom_torsion_atom_site_label_2
_geom_torsion_atom_site_label_3
_geom_torsion_atom_site_label_4
_geom_torsion
_geom_torsion_site_symmetry_1
_geom_torsion_site_symmetry_2
_geom_torsion_site_symmetry_3
_geom_torsion_site_symmetry_4
_geom_torsion_publ_flag
S1 N1 C1 C2 -174.5(4) . . . . ?
S1 N1 C5 C4 175.1(5) . . . . ?
N1 C1 C2 C3 -0.3(9) . . . . ?
N1 C5 C4 C3 -0.7(9) . . . . ?
O2 S1 N1 C1 -138.2(5) . . . . ?
O2 S1 N1 C5 47.8(5) . . . . ?
N2 C3 C2 C1 -179.6(5) . . . . ?
N2 C3 C4 C5 -179.9(6) . . . . ?
C1 N1 C5 C4 1.0(9) . . . . ?
O1 S1 N1 C1 -18.4(6) . . . . ?
O1 S1 N1 C5 167.6(6) . . . . ?
C2 C3 C4 C5 -0.1(8) . . . . ?
C5 N1 C1 C2 -0.5(9) . . . . ?
C4 C3 C2 C1 0.6(8) . . . . ?
O3 S1 N1 C1 107.8(5) . . . . ?
O3 S1 N1 C5 -66.2(6) . . . . ?
C7 N2 C3 C2 -177.4(6) . . . . ?
C7 N2 C3 C4 2.4(9) . . . . ?
C6 N2 C3 C2 -0.3(9) . . . . ?
C6 N2 C3 C4 179.5(6) . . . . ?
